data_7037282
loop_
_publ_author_name
'Hanf, Schirin'
'Garc\'ia-Rodr\'iguez, Ra\'ul'
'Bond, Andrew D.'
'Hey-Hawkins, Evamarie'
'Wright, Dominic S.'

_publ_section_title
;
 Sterically-constrained tripodal phosphorus-bridged tris-pyridyl ligands.
;
_journal_issue 1
_journal_name_full 'Dalton transactions (Cambridge, England : 2003)'
_journal_page_first 276
_journal_page_last 283
_journal_paper_doi 10.1039/c5dt04155d
_journal_volume 45
_journal_year 2015
_chemical_absolute_configuration ad
_chemical_formula_moiety 'C18 H18 N3 P'
_chemical_formula_sum 'C18 H18 N3 P'
_chemical_formula_weight 307.32
_space_group_crystal_system trigonal
_space_group_IT_number 161
_space_group_name_Hall 'R 3 -2"c'
_space_group_name_H-M_alt 'R 3 c :H'
_symmetry_space_group_name_Hall 'R 3 -2"c'
_symmetry_space_group_name_H-M 'R 3 c :H'
_atom_sites_solution_hydrogens geom
_audit_creation_method SHELXL-2013
_audit_update_record
;
2015-10-16 deposited with the CCDC.
2015-11-16 downloaded from the CCDC.
;
_cell_angle_alpha 90
_cell_angle_beta 90
_cell_angle_gamma 120
_cell_formula_units_Z 24
_cell_length_a 30.7488(8)
_cell_length_b 30.7488(8)
_cell_length_c 11.8199(4)
_cell_measurement_reflns_used 35814
_cell_measurement_temperature 180(2)
_cell_measurement_theta_max 66.70
_cell_measurement_theta_min 2.87
_cell_volume 9678.3(5)
_computing_cell_refinement 'SAINT (Bruker, 2014)'
_computing_data_collection 'APEX2 (Bruker, 2014)'
_computing_data_reduction SAINT
_computing_molecular_graphics 'Mercury (Macrae et al., 2008)'
_computing_publication_material SHELXL
_computing_structure_refinement 'SHELXL (Sheldrick, 2015)'
_computing_structure_solution 'SHELXT (Sheldrick, 2015)'
_diffrn_ambient_temperature 180(2)
_diffrn_measured_fraction_theta_full 0.998
_diffrn_measured_fraction_theta_max 0.998
_diffrn_measurement_device_type 'Bruker D8-QUEST PHOTON-100'
_diffrn_measurement_method '\w and \f-scans'
_diffrn_radiation_type CuK\a
_diffrn_radiation_wavelength 1.54178
_diffrn_reflns_av_R_equivalents 0.0363
_diffrn_reflns_av_unetI/netI 0.0221
_diffrn_reflns_laue_measured_fraction_full 0.998
_diffrn_reflns_laue_measured_fraction_max 0.998
_diffrn_reflns_limit_h_max 36
_diffrn_reflns_limit_h_min -36
_diffrn_reflns_limit_k_max 36
_diffrn_reflns_limit_k_min -36
_diffrn_reflns_limit_l_max 13
_diffrn_reflns_limit_l_min -14
_diffrn_reflns_number 35814
_diffrn_reflns_point_group_measured_fraction_full 0.998
_diffrn_reflns_point_group_measured_fraction_max 0.989
_diffrn_reflns_theta_full 67.679
_diffrn_reflns_theta_max 66.700
_diffrn_reflns_theta_min 2.874
_diffrn_source 'Incoatec I\mS Cu microsource'
_exptl_absorpt_coefficient_mu 1.495
_exptl_absorpt_correction_T_max 0.7528
_exptl_absorpt_correction_T_min 0.6333
_exptl_absorpt_correction_type multi-scan
_exptl_absorpt_process_details 'SADABS (Bruker, 2014)'
_exptl_crystal_colour colourless
_exptl_crystal_density_diffrn 1.265
_exptl_crystal_description block
_exptl_crystal_F_000 3888
_exptl_crystal_size_max 0.200
_exptl_crystal_size_mid 0.110
_exptl_crystal_size_min 0.060
_refine_diff_density_max 0.114
_refine_diff_density_min -0.160
_refine_diff_density_rms 0.036
_refine_ls_abs_structure_details
;
Flack x determined using 1656 quotients [(I+)-(I-)]/[(I+)+(I-)]
(Parsons and Flack (2004), Acta Cryst. A60, s61).
;
_refine_ls_abs_structure_Flack 0.034(7)
_refine_ls_extinction_method none
_refine_ls_goodness_of_fit_ref 1.048
_refine_ls_hydrogen_treatment constr
_refine_ls_matrix_type full
_refine_ls_number_parameters 275
_refine_ls_number_reflns 3769
_refine_ls_number_restraints 1
_refine_ls_restrained_S_all 1.048
_refine_ls_R_factor_all 0.0306
_refine_ls_R_factor_gt 0.0275
_refine_ls_shift/su_max 0.001
_refine_ls_shift/su_mean 0.000
_refine_ls_structure_factor_coef Fsqd
_refine_ls_weighting_details 'w=1/[\s^2^(Fo^2^)+(0.0428P)^2^+2.4332P] where P=(Fo^2^+2Fc^2^)/3'
_refine_ls_weighting_scheme calc
_refine_ls_wR_factor_gt 0.0719
_refine_ls_wR_factor_ref 0.0742
_reflns_Friedel_coverage 0.972
_reflns_friedel_fraction_full 0.956
_reflns_friedel_fraction_max 0.980
_reflns_number_gt 3534
_reflns_number_total 3769
_reflns_threshold_expression 'I > 2\s(I)'
_cod_data_source_file c5dt04155d2.cif
_cod_data_source_block 2
_cod_depositor_comments 'Adding full bibliography for 7037282--7037287.cif.'
_cod_original_cell_volume 9678.3(6)
_cod_database_code 7037282
_shelx_space_group_comment
;
The symmetry employed for this shelxl refinement is uniquely defined
by the following loop, which should always be used as a source of
symmetry information in preference to the above space-group names.
They are only intended as comments.
;
_shelx_estimated_absorpt_t_min 0.754
_shelx_estimated_absorpt_t_max 0.916

loop_
_space_group_symop_operation_xyz
'x, y, z'
'-y, x-y, z'
'-x+y, -x, z'
'-y, -x, z+1/2'
'-x+y, y, z+1/2'
'x, x-y, z+1/2'
'x+2/3, y+1/3, z+1/3'
'-y+2/3, x-y+1/3, z+1/3'
'-x+y+2/3, -x+1/3, z+1/3'
'-y+2/3, -x+1/3, z+5/6'
'-x+y+2/3, y+1/3, z+5/6'
'x+2/3, x-y+1/3, z+5/6'
'x+1/3, y+2/3, z+2/3'
'-y+1/3, x-y+2/3, z+2/3'
'-x+y+1/3, -x+2/3, z+2/3'
'-y+1/3, -x+2/3, z+7/6'
'-x+y+1/3, y+2/3, z+7/6'
'x+1/3, x-y+2/3, z+7/6'

loop_
_atom_site_label
_atom_site_type_symbol
_atom_site_fract_x
_atom_site_fract_y
_atom_site_fract_z
_atom_site_U_iso_or_equiv
_atom_site_adp_type
_atom_site_occupancy
_atom_site_site_symmetry_order
_atom_site_calc_flag
_atom_site_refinement_flags_posn
_atom_site_refinement_flags_adp
_atom_site_refinement_flags_occupancy
P1 P 0.33298(2) 0.16169(2) 0.31579(6) 0.02578(16) Uani 1 1 d . . .
N1 N 0.43196(6) 0.19527(7) 0.32911(15) 0.0331(4) Uani 1 1 d . . .
N2 N 0.29456(7) 0.22264(7) 0.33767(17) 0.0359(4) Uani 1 1 d . . .
N3 N 0.26718(7) 0.06389(6) 0.34761(15) 0.0313(4) Uani 1 1 d . . .
C11 C 0.39511(8) 0.19834(7) 0.38370(19) 0.0289(5) Uani 1 1 d . . .
C12 C 0.40380(9) 0.22529(9) 0.4835(2) 0.0436(6) Uani 1 1 d . . .
H12 H 0.3773 0.2271 0.5204 0.052 Uiso 1 1 calc R U .
C13 C 0.45173(11) 0.24947(11) 0.5282(3) 0.0583(8) Uani 1 1 d . . .
H13 H 0.4585 0.2676 0.5971 0.070 Uiso 1 1 calc R U .
C14 C 0.48939(10) 0.24703(10) 0.4721(3) 0.0536(8) Uani 1 1 d . . .
H14 H 0.5227 0.2639 0.5010 0.064 Uiso 1 1 calc R U .
C15 C 0.47836(8) 0.21956(9) 0.3724(2) 0.0409(6) Uani 1 1 d . . .
C16 C 0.51887(10) 0.21576(12) 0.3083(3) 0.0628(8) Uani 1 1 d . . .
H16A H 0.5068 0.1806 0.2882 0.094 Uiso 1 1 calc R U .
H16B H 0.5489 0.2282 0.3559 0.094 Uiso 1 1 calc R U .
H16C H 0.5273 0.2360 0.2393 0.094 Uiso 1 1 calc R U .
C21 C 0.29783(7) 0.18642(8) 0.39393(18) 0.0287(5) Uani 1 1 d . . .
C22 C 0.27852(9) 0.17106(9) 0.5021(2) 0.0391(6) Uani 1 1 d . . .
H22 H 0.2809 0.1449 0.5390 0.047 Uiso 1 1 calc R U .
C23 C 0.25575(10) 0.19471(11) 0.5550(2) 0.0496(6) Uani 1 1 d . . .
H23 H 0.2430 0.1856 0.6296 0.059 Uiso 1 1 calc R U .
C24 C 0.25197(10) 0.23142(11) 0.4979(2) 0.0475(7) Uani 1 1 d . . .
H24 H 0.2361 0.2478 0.5323 0.057 Uiso 1 1 calc R U .
C25 C 0.27152(9) 0.24452(10) 0.3892(2) 0.0416(6) Uani 1 1 d . . .
C26 C 0.26722(12) 0.28394(13) 0.3233(3) 0.0677(9) Uani 1 1 d . . .
H26A H 0.3008 0.3126 0.3098 0.102 Uiso 1 1 calc R U .
H26B H 0.2473 0.2950 0.3665 0.102 Uiso 1 1 calc R U .
H26C H 0.2507 0.2699 0.2508 0.102 Uiso 1 1 calc R U .
C31 C 0.30998(8) 0.10145(8) 0.39167(18) 0.0291(5) Uani 1 1 d . . .
C32 C 0.33297(10) 0.09476(9) 0.4855(2) 0.0444(6) Uani 1 1 d . . .
H32 H 0.3631 0.1219 0.5149 0.053 Uiso 1 1 calc R U .
C33 C 0.31134(11) 0.04793(11) 0.5354(3) 0.0602(8) Uani 1 1 d . . .
H33 H 0.3263 0.0426 0.6003 0.072 Uiso 1 1 calc R U .
C34 C 0.26840(11) 0.00939(10) 0.4912(2) 0.0500(7) Uani 1 1 d . . .
H34 H 0.2533 -0.0231 0.5240 0.060 Uiso 1 1 calc R U .
C35 C 0.24695(9) 0.01866(8) 0.3965(2) 0.0379(6) Uani 1 1 d . . .
C36 C 0.19921(10) -0.02252(9) 0.3454(3) 0.0558(7) Uani 1 1 d . . .
H36A H 0.1703 -0.0243 0.3848 0.084 Uiso 1 1 calc R U .
H36B H 0.1984 -0.0546 0.3532 0.084 Uiso 1 1 calc R U .
H36C H 0.1978 -0.0154 0.2651 0.084 Uiso 1 1 calc R U .
P2 P 0.6667 0.3333 0.46991(7) 0.0249(3) Uani 1 3 d S T P
N4 N 0.60114(7) 0.36629(6) 0.49000(16) 0.0318(5) Uani 1 1 d . . .
C41 C 0.64075(8) 0.36842(7) 0.54351(19) 0.0280(5) Uani 1 1 d . . .
C42 C 0.65877(9) 0.39360(9) 0.6455(2) 0.0399(6) Uani 1 1 d . . .
H42 H 0.6869 0.3947 0.6814 0.046(7) Uiso 1 1 calc R . .
C43 C 0.63503(10) 0.41705(10) 0.6938(2) 0.0513(7) Uani 1 1 d . . .
H43 H 0.6462 0.4339 0.7643 0.069(9) Uiso 1 1 calc R . .
C44 C 0.59507(11) 0.41575(10) 0.6387(2) 0.0498(7) Uani 1 1 d . . .
H44 H 0.5788 0.4324 0.6696 0.067(9) Uiso 1 1 calc R . .
C45 C 0.57878(9) 0.38987(8) 0.5375(2) 0.0381(6) Uani 1 1 d . . .
C46 C 0.53448(11) 0.38660(13) 0.4746(3) 0.0584(8) Uani 1 1 d . . .
H46A H 0.5460 0.4053 0.4033 0.117(14) Uiso 1 1 calc R . .
H46B H 0.5185 0.4011 0.5211 0.098(11) Uiso 1 1 calc R . .
H46C H 0.5102 0.3513 0.4584 0.121(15) Uiso 1 1 calc R . .

loop_
_atom_site_aniso_label
_atom_site_aniso_U_11
_atom_site_aniso_U_22
_atom_site_aniso_U_33
_atom_site_aniso_U_23
_atom_site_aniso_U_13
_atom_site_aniso_U_12
P1 0.0245(3) 0.0268(3) 0.0235(3) -0.0003(4) -0.0004(2) 0.0108(3)
N1 0.0268(9) 0.0321(10) 0.0380(11) 0.0060(9) 0.0021(8) 0.0130(8)
N2 0.0313(10) 0.0395(10) 0.0407(11) 0.0015(10) -0.0039(9) 0.0207(9)
N3 0.0287(9) 0.0266(9) 0.0355(11) -0.0047(8) 0.0039(8) 0.0115(8)
C11 0.0256(11) 0.0243(10) 0.0312(12) 0.0035(9) 0.0003(9) 0.0083(9)
C12 0.0366(13) 0.0440(14) 0.0456(14) -0.0138(11) -0.0086(11) 0.0167(11)
C13 0.0481(16) 0.0587(17) 0.0598(18) -0.0236(14) -0.0220(14) 0.0204(14)
C14 0.0328(14) 0.0492(16) 0.066(2) -0.0026(13) -0.0174(13) 0.0107(12)
C15 0.0274(11) 0.0374(13) 0.0516(15) 0.0132(11) 0.0008(10) 0.0114(10)
C16 0.0304(13) 0.074(2) 0.080(2) 0.0135(17) 0.0042(13) 0.0228(14)
C21 0.0222(10) 0.0319(11) 0.0298(12) -0.0047(9) -0.0042(8) 0.0119(9)
C22 0.0431(13) 0.0428(13) 0.0353(13) 0.0013(10) 0.0039(10) 0.0243(11)
C23 0.0542(15) 0.0648(17) 0.0387(14) -0.0024(12) 0.0096(12) 0.0366(15)
C24 0.0465(15) 0.0575(16) 0.0500(16) -0.0122(13) -0.0031(12) 0.0346(13)
C25 0.0332(12) 0.0476(14) 0.0511(15) -0.0050(12) -0.0072(11) 0.0255(11)
C26 0.077(2) 0.083(2) 0.077(2) 0.0130(18) 0.0035(18) 0.065(2)
C31 0.0298(10) 0.0276(11) 0.0300(12) -0.0010(9) 0.0027(9) 0.0145(9)
C32 0.0404(13) 0.0389(13) 0.0437(14) 0.0071(11) -0.0069(11) 0.0121(11)
C33 0.0587(18) 0.0540(17) 0.0585(17) 0.0210(14) -0.0082(14) 0.0212(15)
C34 0.0534(16) 0.0346(13) 0.0573(17) 0.0154(12) 0.0106(13) 0.0184(13)
C35 0.0374(13) 0.0302(12) 0.0447(15) -0.0034(10) 0.0097(11) 0.0157(11)
C36 0.0487(15) 0.0292(13) 0.072(2) -0.0088(12) 0.0063(14) 0.0064(11)
P2 0.0242(3) 0.0242(3) 0.0264(7) 0.000 0.000 0.01209(14)
N4 0.0304(10) 0.0293(9) 0.0387(12) 0.0058(8) 0.0037(8) 0.0172(8)
C41 0.0293(11) 0.0232(10) 0.0338(13) 0.0052(9) 0.0042(9) 0.0148(9)
C42 0.0424(13) 0.0401(13) 0.0394(13) -0.0066(10) -0.0019(11) 0.0223(11)
C43 0.0589(17) 0.0499(15) 0.0499(16) -0.0135(12) 0.0030(13) 0.0307(14)
C44 0.0592(17) 0.0478(15) 0.0566(18) 0.0029(12) 0.0161(13) 0.0375(14)
C45 0.0402(13) 0.0349(12) 0.0461(14) 0.0100(10) 0.0120(11) 0.0240(11)
C46 0.0577(17) 0.072(2) 0.071(2) 0.0112(16) 0.0083(15) 0.0517(17)

loop_
_atom_type_symbol
_atom_type_description
_atom_type_scat_dispersion_real
_atom_type_scat_dispersion_imag
_atom_type_scat_source
C C 0.0181 0.0091 'International Tables Vol C Tables 4.2.6.8 and 6.1.1.4'
H H 0.0000 0.0000 'International Tables Vol C Tables 4.2.6.8 and 6.1.1.4'
N N 0.0311 0.0180 'International Tables Vol C Tables 4.2.6.8 and 6.1.1.4'
P P 0.2955 0.4335 'International Tables Vol C Tables 4.2.6.8 and 6.1.1.4'

loop_
_geom_angle_atom_site_label_1
_geom_angle_atom_site_label_2
_geom_angle_atom_site_label_3
_geom_angle
_geom_angle_site_symmetry_1
_geom_angle_site_symmetry_3
C11 P1 C21 99.84(9) . .
C11 P1 C31 99.27(10) . .
C21 P1 C31 99.21(9) . .
C15 N1 C11 118.5(2) . .
C25 N2 C21 117.9(2) . .
C35 N3 C31 118.1(2) . .
N1 C11 C12 122.1(2) . .
N1 C11 P1 113.49(16) . .
C12 C11 P1 124.40(17) . .
C13 C12 C11 118.8(2) . .
C13 C12 H12 120.6 . .
C11 C12 H12 120.6 . .
C14 C13 C12 119.3(3) . .
C14 C13 H13 120.3 . .
C12 C13 H13 120.3 . .
C13 C14 C15 119.2(2) . .
C13 C14 H14 120.4 . .
C15 C14 H14 120.4 . .
N1 C15 C14 122.1(2) . .
N1 C15 C16 117.1(2) . .
C14 C15 C16 120.8(2) . .
C15 C16 H16A 109.5 . .
C15 C16 H16B 109.5 . .
H16A C16 H16B 109.5 . .
C15 C16 H16C 109.5 . .
H16A C16 H16C 109.5 . .
H16B C16 H16C 109.5 . .
N2 C21 C22 122.7(2) . .
N2 C21 P1 113.27(16) . .
C22 C21 P1 123.94(18) . .
C23 C22 C21 118.6(2) . .
C23 C22 H22 120.7 . .
C21 C22 H22 120.7 . .
C24 C23 C22 119.0(2) . .
C24 C23 H23 120.5 . .
C22 C23 H23 120.5 . .
C23 C24 C25 119.5(2) . .
C23 C24 H24 120.3 . .
C25 C24 H24 120.3 . .
N2 C25 C24 122.3(2) . .
N2 C25 C26 116.8(2) . .
C24 C25 C26 120.9(2) . .
C25 C26 H26A 109.5 . .
C25 C26 H26B 109.5 . .
H26A C26 H26B 109.5 . .
C25 C26 H26C 109.5 . .
H26A C26 H26C 109.5 . .
H26B C26 H26C 109.5 . .
N3 C31 C32 122.3(2) . .
N3 C31 P1 113.02(16) . .
C32 C31 P1 124.66(18) . .
C33 C32 C31 118.8(2) . .
C33 C32 H32 120.6 . .
C31 C32 H32 120.6 . .
C34 C33 C32 119.7(3) . .
C34 C33 H33 120.2 . .
C32 C33 H33 120.2 . .
C33 C34 C35 118.7(2) . .
C33 C34 H34 120.7 . .
C35 C34 H34 120.7 . .
N3 C35 C34 122.4(2) . .
N3 C35 C36 116.9(2) . .
C34 C35 C36 120.7(2) . .
C35 C36 H36A 109.5 . .
C35 C36 H36B 109.5 . .
H36A C36 H36B 109.5 . .
C35 C36 H36C 109.5 . .
H36A C36 H36C 109.5 . .
H36B C36 H36C 109.5 . .
C41 P2 C41 99.65(9) 3_665 2_655
C41 P2 C41 99.64(9) 3_665 .
C41 P2 C41 99.65(9) 2_655 .
C41 N4 C45 118.2(2) . .
N4 C41 C42 122.3(2) . .
N4 C41 P2 113.25(17) . .
C42 C41 P2 124.44(17) . .
C43 C42 C41 118.8(2) . .
C43 C42 H42 120.6 . .
C41 C42 H42 120.6 . .
C44 C43 C42 119.2(3) . .
C44 C43 H43 120.4 . .
C42 C43 H43 120.4 . .
C43 C44 C45 119.2(2) . .
C43 C44 H44 120.4 . .
C45 C44 H44 120.4 . .
N4 C45 C44 122.3(2) . .
N4 C45 C46 116.5(2) . .
C44 C45 C46 121.2(2) . .
C45 C46 H46A 109.5 . .
C45 C46 H46B 109.5 . .
H46A C46 H46B 109.5 . .
C45 C46 H46C 109.5 . .
H46A C46 H46C 109.5 . .
H46B C46 H46C 109.5 . .

loop_
_geom_bond_atom_site_label_1
_geom_bond_atom_site_label_2
_geom_bond_distance
_geom_bond_site_symmetry_2
P1 C11 1.847(2) .
P1 C21 1.849(2) .
P1 C31 1.851(2) .
N1 C15 1.338(3) .
N1 C11 1.348(3) .
N2 C25 1.342(3) .
N2 C21 1.344(3) .
N3 C35 1.338(3) .
N3 C31 1.348(3) .
C11 C12 1.389(3) .
C12 C13 1.381(4) .
C12 H12 0.9500 .
C13 C14 1.369(4) .
C13 H13 0.9500 .
C14 C15 1.389(4) .
C14 H14 0.9500 .
C15 C16 1.512(4) .
C16 H16A 0.9800 .
C16 H16B 0.9800 .
C16 H16C 0.9800 .
C21 C22 1.389(3) .
C22 C23 1.385(3) .
C22 H22 0.9500 .
C23 C24 1.369(4) .
C23 H23 0.9500 .
C24 C25 1.390(4) .
C24 H24 0.9500 .
C25 C26 1.501(4) .
C26 H26A 0.9800 .
C26 H26B 0.9800 .
C26 H26C 0.9800 .
C31 C32 1.384(3) .
C32 C33 1.381(3) .
C32 H32 0.9500 .
C33 C34 1.362(4) .
C33 H33 0.9500 .
C34 C35 1.399(4) .
C34 H34 0.9500 .
C35 C36 1.504(3) .
C36 H36A 0.9800 .
C36 H36B 0.9800 .
C36 H36C 0.9800 .
P2 C41 1.848(2) 3_665
P2 C41 1.848(2) 2_655
P2 C41 1.848(2) .
N4 C41 1.345(3) .
N4 C45 1.346(3) .
C41 C42 1.390(3) .
C42 C43 1.380(3) .
C42 H42 0.9500 .
C43 C44 1.374(4) .
C43 H43 0.9500 .
C44 C45 1.384(4) .
C44 H44 0.9500 .
C45 C46 1.511(4) .
C46 H46A 0.9800 .
C46 H46B 0.9800 .
C46 H46C 0.9800 .

loop_
_geom_torsion_atom_site_label_1
_geom_torsion_atom_site_label_2
_geom_torsion_atom_site_label_3
_geom_torsion_atom_site_label_4
_geom_torsion
_geom_torsion_site_symmetry_1
C15 N1 C11 C12 -0.8(3) .
C15 N1 C11 P1 -178.61(16) .
C21 P1 C11 N1 -168.15(15) .
C31 P1 C11 N1 90.74(17) .
C21 P1 C11 C12 14.1(2) .
C31 P1 C11 C12 -87.0(2) .
N1 C11 C12 C13 -0.3(4) .
P1 C11 C12 C13 177.3(2) .
C11 C12 C13 C14 1.2(4) .
C12 C13 C14 C15 -1.1(4) .
C11 N1 C15 C14 0.9(3) .
C11 N1 C15 C16 -179.3(2) .
C13 C14 C15 N1 0.0(4) .
C13 C14 C15 C16 -179.7(3) .
C25 N2 C21 C22 -0.1(3) .
C25 N2 C21 P1 -177.34(17) .
C11 P1 C21 N2 97.96(17) .
C31 P1 C21 N2 -160.88(16) .
C11 P1 C21 C22 -79.3(2) .
C31 P1 C21 C22 21.9(2) .
N2 C21 C22 C23 -1.2(3) .
P1 C21 C22 C23 175.76(18) .
C21 C22 C23 C24 1.6(4) .
C22 C23 C24 C25 -0.8(4) .
C21 N2 C25 C24 1.0(3) .
C21 N2 C25 C26 -178.5(2) .
C23 C24 C25 N2 -0.6(4) .
C23 C24 C25 C26 178.9(3) .
C35 N3 C31 C32 -0.7(3) .
C35 N3 C31 P1 -179.52(16) .
C11 P1 C31 N3 -170.78(15) .
C21 P1 C31 N3 87.57(17) .
C11 P1 C31 C32 10.5(2) .
C21 P1 C31 C32 -91.2(2) .
N3 C31 C32 C33 0.2(4) .
P1 C31 C32 C33 178.8(2) .
C31 C32 C33 C34 0.6(4) .
C32 C33 C34 C35 -0.8(5) .
C31 N3 C35 C34 0.5(3) .
C31 N3 C35 C36 -180.0(2) .
C33 C34 C35 N3 0.3(4) .
C33 C34 C35 C36 -179.2(3) .
C45 N4 C41 C42 0.5(3) .
C45 N4 C41 P2 178.85(15) .
C41 P2 C41 N4 165.15(16) 3_665
C41 P2 C41 N4 -93.2(2) 2_655
C41 P2 C41 C42 -16.5(2) 3_665
C41 P2 C41 C42 85.07(15) 2_655
N4 C41 C42 C43 0.3(4) .
P2 C41 C42 C43 -177.85(19) .
C41 C42 C43 C44 -1.4(4) .
C42 C43 C44 C45 1.7(4) .
C41 N4 C45 C44 -0.2(3) .
C41 N4 C45 C46 179.9(2) .
C43 C44 C45 N4 -0.9(4) .
C43 C44 C45 C46 179.0(3) .
